data_2107938
loop_
_publ_author_name
'Reilly, Anthony M.'
'Cooper, Richard I.'
'Adjiman, Claire S.'
'Bhattacharya, Saswata'
'Boese, A. Daniel'
'Brandenburg, Jan Gerit'
'Bygrave, Peter J.'
'Bylsma, Rita'
'Campbell, Josh E.'
'Car, Roberto'
'Case, David H.'
'Chadha, Renu'
'Cole, Jason C.'
'Cosburn, Katherine'
'Cuppen, Herma M.'
'Curtis, Farren'
'Day, Graeme M.'
'DiStasio Jr, Robert A.'
'Dzyabchenko, Alexander'
'van Eijck, Bouke P.'
'Elking, Dennis M.'
'van den Ende, Joost A.'
'Facelli, Julio C.'
'Ferraro, Marta B.'
'Fusti-Molnar, Laszlo'
'Gatsiou, Christina-Anna'
'Gee, Thomas S.'
'de Gelder, Ren\'e'
'Ghiringhelli, Luca M.'
'Goto, Hitoshi'
'Grimme, Stefan'
'Guo, Rui'
'Hofmann, Detlef W. M.'
'Hoja, Johannes'
'Hylton, Rebecca K.'
'Iuzzolino, Luca'
'Jankiewicz, Wojciech'
'de Jong, Dani\"el T.'
'Kendrick, John'
'de Klerk, Niek J. J.'
'Ko, Hsin-Yu'
'Kuleshova, Liudmila N.'
'Li, Xiayue'
'Lohani, Sanjaya'
'Leusen, Frank J. J.'
'Lund, Albert M.'
'Lv, Jian'
'Ma, Yanming'
'Marom, Noa'
'Masunov, Art\"em E.'
'McCabe, Patrick'
'McMahon, David P.'
'Meekes, Hugo'
'Metz, Michael P.'
'Misquitta, Alston J.'
'Mohamed, Sharmarke'
'Monserrat, Bartomeu'
'Needs, Richard J.'
'Neumann, Marcus A.'
'Nyman, Jonas'
'Obata, Shigeaki'
'Oberhofer, Harald'
'Oganov, Artem R.'
'Orendt, Anita M.'
'Pagola, Gabriel I.'
'Pantelides, Constantinos C.'
'Pickard, Chris J.'
'Podeszwa, Rafal'
'Price, Louise S.'
'Price, Sarah L.'
'Pulido, Angeles'
'Read, Murray G.'
'Reuter, Karsten'
'Schneider, Elia'
'Schober, Christoph'
'Shields, Gregory P.'
'Singh, Pawanpreet'
'Sugden, Isaac J.'
'Szalewicz, Krzysztof'
'Taylor, Christopher R.'
'Tkatchenko, Alexandre'
'Tuckerman, Mark E.'
'Vacarro, Francesca'
'Vasileiadis, Manolis'
'Vazquez-Mayagoitia, Alvaro'
'Vogt, Leslie'
'Wang, Yanchao'
'Watson, Rona E.'
'de Wijs, Gilles A.'
'Yang, Jack'
'Zhu, Qiang'
'Groom, Colin R.'

_publ_section_title
;
 Report on the sixth blind test of organic crystal structure prediction
 methods
;
_journal_issue 4
_journal_name_full 'Acta Crystallographica Section B'
_journal_page_first 439
_journal_page_last 459
_journal_paper_doi 10.1107/S2052520616007447
_journal_volume 72
_journal_year 2016
_chemical_compound_source 'see text'
_chemical_formula_moiety 'C8 N4 S3'
_chemical_formula_sum 'C8 N4 S3'
_chemical_formula_weight 248.30
_space_group_IT_number 2
_symmetry_cell_setting triclinic
_symmetry_Int_Tables_number 2
_symmetry_space_group_name_Hall '-P 1'
_symmetry_space_group_name_H-M 'P -1'
_cell_angle_alpha 86.8880
_cell_angle_beta 76.6540
_cell_angle_gamma 78.6620
_cell_formula_units_Z 2
_cell_length_a 6.82460
_cell_length_b 7.10350
_cell_length_c 10.21260
_cell_volume 472.300
_cod_data_source_file XXII-2_Brandenburg_Grimme.cif
_cod_data_source_block 22_list2_bpandenburg_6_a389
_cod_struct_determination_method theoretical
_cod_database_code 2107938

loop_
_space_group_symop_id
_space_group_symop_operation_xyz
1 x,y,z
2 -x,-y,-z

loop_
_atom_site_label
_atom_site_type_symbol
_atom_site_thermal_displace_type
_atom_site_fract_x
_atom_site_fract_y
_atom_site_fract_z
_atom_site_occupancy
_atom_site_U_iso_or_equiv
S1 S Uiso 1.03943 0.02464 0.19747 1.000 0.0127
S3 S Uiso 0.60264 -0.26390 0.45312 1.000 0.0127
S5 S Uiso 0.55969 0.12753 0.14269 1.000 0.0127
N1 N Uiso 0.49440 -0.11560 0.35009 1.000 0.0127
N3 N Uiso 0.55613 0.65123 0.10330 1.000 0.0127
N5 N Uiso 1.10232 0.53277 0.17034 1.000 0.0127
N7 N Uiso 1.14350 -0.32146 0.51099 1.000 0.0127
C1 C Uiso 0.83278 -0.06796 0.29434 1.000 0.0127
C3 C Uiso 0.63153 -0.02672 0.27139 1.000 0.0127
C5 C Uiso 0.71299 0.29882 0.14666 1.000 0.0127
C7 C Uiso 0.90747 0.25685 0.16814 1.000 0.0127
C9 C Uiso 0.84041 -0.19924 0.39983 1.000 0.0127
C11 C Uiso 0.62495 0.49220 0.12449 1.000 0.0127
C13 C Uiso 1.01518 0.40736 0.16971 1.000 0.0127
C15 C Uiso 1.00756 -0.26831 0.45874 1.000 0.0127

loop_
_atom_type_symbol
_atom_type_description
_atom_type_scat_dispersion_real
_atom_type_scat_dispersion_imag
_atom_type_scat_source
C C 0.0033 0.0016 ' International Tables Vol C Tables 4.2.6.8 and 6.1.1.4'
N N 0.0061 0.0033 ' International Tables Vol C Tables 4.2.6.8 and 6.1.1.4'
S S 0.1246 0.1234 ' International Tables Vol C Tables 4.2.6.8 and 6.1.1.4'
